data_4318330
loop_
_publ_author_name
'Christian Lorber'
'Robert Choukroun'
'Bruno Donnadieu'

_publ_contact_author 'Dr Christian Lorber'
_publ_contact_author_address
;
Laboratoire de Chimie de Coordination
UPR-CNRS 8241
205, route de Narbonne
31077 Toulouse cedex, France
;
_publ_contact_author_email ' lorber@lcc-toulouse.fr'
_publ_section_title
;
 Synthesis and Structure of a Series of New d1-Aryl Imido-Vanadium(IV)
 Complexes Stabilized by N-Donor Ligands
;
_journal_name_full 'Inorganic Chemistry'
_journal_page_first 4217
_journal_page_last 4226
_journal_paper_doi 10.1021/ic020312y
_journal_volume 41
_journal_year 2002
_chemical_formula_sum 'C21 H18 Cl4 N4 V'
_chemical_formula_weight 519.13
_chemical_name_systematic
;
  ?
;
_space_group_IT_number 14
_symmetry_cell_setting monoclinic
_symmetry_space_group_name_Hall '-P 2ybc'
_symmetry_space_group_name_H-M 'P 1 21/c 1'
_atom_sites_solution_hydrogens geom
_atom_sites_solution_primary direct
_atom_sites_solution_secondary difmap
_audit_creation_method SHELXL-97
_cell_angle_alpha 90.00
_cell_angle_beta 98.84(3)
_cell_angle_gamma 90.00
_cell_formula_units_Z 4
_cell_length_a 10.355(2)
_cell_length_b 9.966(2)
_cell_length_c 22.725(5)
_cell_measurement_reflns_used 5000
_cell_measurement_temperature 180(2)
_cell_measurement_theta_max 20.0
_cell_measurement_theta_min 2.10
_cell_volume 2317.3(8)
_computing_cell_refinement 'Stoe IPDS software (Stoe, 1996)'
_computing_data_collection 'Stoe IPDS software (Stoe, 1996)'
_computing_data_reduction 'XRED (Stoe, 1.08, 1996)'
_computing_molecular_graphics 'ORTEP3 for Windows (Farrugia, 1997)'
_computing_publication_material 'SHELXL-97 (Sheldrick, 1997)'
_computing_structure_refinement 'SHELXL-97 (Sheldrick, 1997)'
_computing_structure_solution 'SIR92 (Giacovazzo et al, 1992)'
_diffrn_ambient_temperature 180(2)
_diffrn_measured_fraction_theta_full 0.708
_diffrn_measured_fraction_theta_max 0.708
_diffrn_measurement_device 'Stoe IPDS'
_diffrn_measurement_method \f
_diffrn_radiation_monochromator graphite
_diffrn_radiation_source 'fine-focus sealed tube'
_diffrn_radiation_type MoK\a
_diffrn_radiation_wavelength 0.71073
_diffrn_reflns_av_R_equivalents 0.1560
_diffrn_reflns_av_sigmaI/netI 0.0909
_diffrn_reflns_limit_h_max 10
_diffrn_reflns_limit_h_min -10
_diffrn_reflns_limit_k_max 9
_diffrn_reflns_limit_k_min -9
_diffrn_reflns_limit_l_max 22
_diffrn_reflns_limit_l_min -22
_diffrn_reflns_number 3740
_diffrn_reflns_theta_full 20.81
_diffrn_reflns_theta_max 20.81
_diffrn_reflns_theta_min 2.73
_diffrn_standards_decay_% <0.1
_diffrn_standards_interval_time 'every frame'
_diffrn_standards_number 200
_exptl_absorpt_coefficient_mu 0.905
_exptl_absorpt_correction_T_max 0.740
_exptl_absorpt_correction_T_min 0.300
_exptl_absorpt_correction_type semi-empirical
_exptl_crystal_colour 'dark red'
_exptl_crystal_density_diffrn 1.488
_exptl_crystal_density_method 'not measured'
_exptl_crystal_description block
_exptl_crystal_F_000 1052
_exptl_crystal_size_max 0.75
_exptl_crystal_size_mid 0.37
_exptl_crystal_size_min 0.25
_refine_diff_density_max 0.704
_refine_diff_density_min -0.775
_refine_diff_density_rms 0.178
_refine_ls_extinction_coef 0.012(4)
_refine_ls_extinction_expression Fc^*^=kFc[1+0.001xFc^2^\l^3^/sin(2\q)]^-1/4^
_refine_ls_extinction_method SHELXL
_refine_ls_goodness_of_fit_ref 1.130
_refine_ls_hydrogen_treatment mixed
_refine_ls_matrix_type full
_refine_ls_number_parameters 272
_refine_ls_number_reflns 1719
_refine_ls_number_restraints 0
_refine_ls_restrained_S_all 1.130
_refine_ls_R_factor_all 0.1384
_refine_ls_R_factor_gt 0.1227
_refine_ls_shift/su_max 0.000
_refine_ls_shift/su_mean 0.000
_refine_ls_structure_factor_coef Fsqd
_refine_ls_weighting_details 'calc w=1/[\s^2^(Fo^2^)+(0.1874P)^2^+50.2640P] where P=(Fo^2^+2Fc^2^)/3'
_refine_ls_weighting_scheme calc
_refine_ls_wR_factor_gt 0.3470
_refine_ls_wR_factor_ref 0.3597
_reflns_number_gt 1424
_reflns_number_total 1719
_reflns_threshold_expression >2sigma(I)
_cod_data_source_file ic020312y_5.cif
_cod_data_source_block (4d)
_cod_original_sg_symbol_H-M ' P 21/c'
_cod_database_code 4318330
_computing_corr_abs DIFABS

loop_
_symmetry_equiv_pos_as_xyz
'x, y, z'
'-x, y+1/2, -z+1/2'
'-x, -y, -z'
'x, -y-1/2, z-1/2'

loop_
_atom_site_label
_atom_site_type_symbol
_atom_site_fract_x
_atom_site_fract_y
_atom_site_fract_z
_atom_site_U_iso_or_equiv
_atom_site_adp_type
_atom_site_occupancy
_atom_site_symmetry_multiplicity
_atom_site_calc_flag
_atom_site_refinement_flags
_atom_site_disorder_assembly
_atom_site_disorder_group
V1 V 0.7779(3) 0.2522(3) 0.62818(13) 0.0268(13) Uani 1 1 d . . .
Cl1 Cl 0.8084(5) 0.0158(5) 0.6194(2) 0.0348(15) Uani 1 1 d . . .
Cl2 Cl 0.7596(4) 0.4906(4) 0.61653(19) 0.0338(15) Uani 1 1 d . . .
Cl3 Cl 0.8299(5) 0.3643(5) 0.8018(2) 0.0399(16) Uani 1 1 d . . .
Cl4 Cl 0.4636(5) 0.0654(6) 0.6656(2) 0.0570(19) Uani 1 1 d . . .
N1 N 0.6991(15) 0.2387(15) 0.6868(6) 0.028(4) Uani 1 1 d . . .
N2 N 0.9715(13) 0.2733(15) 0.6778(6) 0.025(4) Uani 1 1 d . . .
N3 N 0.6076(15) 0.2369(15) 0.5599(7) 0.034(4) Uani 1 1 d . . .
N4 N 0.8907(15) 0.2621(16) 0.5488(6) 0.032(4) Uani 1 1 d . . .
C1 C 0.6475(16) 0.2082(17) 0.7379(8) 0.025(4) Uani 1 1 d . . .
C2 C 0.6961(17) 0.2589(17) 0.7933(7) 0.025(4) Uani 1 1 d . . .
C3 C 0.6430(19) 0.2240(18) 0.8438(8) 0.032(5) Uani 1 1 d . . .
H3 H 0.6799 0.2581 0.8817 0.039 Uiso 1 1 calc R . .
C4 C 0.535(2) 0.139(2) 0.8384(11) 0.049(6) Uani 1 1 d . . .
H4 H 0.4997 0.1153 0.8731 0.059 Uiso 1 1 calc R . .
C5 C 0.4803(19) 0.0885(19) 0.7856(8) 0.035(5) Uani 1 1 d . . .
H5 H 0.4074 0.0298 0.7831 0.042 Uiso 1 1 calc R . .
C6 C 0.5328(18) 0.1246(18) 0.7337(8) 0.033(5) Uani 1 1 d . . .
C21 C 1.018(2) 0.188(2) 0.7189(8) 0.043(6) Uani 1 1 d . . .
H21 H 0.9657 0.1121 0.7242 0.051 Uiso 1 1 calc R . .
C22 C 1.136(2) 0.200(2) 0.7556(10) 0.052(6) Uani 1 1 d . . .
H22 H 1.1628 0.1340 0.7853 0.062 Uiso 1 1 calc R . .
C23 C 1.217(2) 0.310(2) 0.7487(8) 0.042(5) Uani 1 1 d . . .
H23 H 1.2998 0.3202 0.7725 0.051 Uiso 1 1 calc R . .
C24 C 1.1698(19) 0.400(2) 0.7064(12) 0.058(7) Uani 1 1 d . . .
H24 H 1.2198 0.4765 0.6999 0.069 Uiso 1 1 calc R . .
C25 C 1.045(2) 0.379(2) 0.6718(9) 0.040(5) Uani 1 1 d . . .
H25 H 1.0138 0.4439 0.6427 0.047 Uiso 1 1 calc R . .
C31 C 0.500(2) 0.315(2) 0.5656(11) 0.055(7) Uani 1 1 d . . .
H31 H 0.5014 0.3697 0.5999 0.067 Uiso 1 1 calc R . .
C32 C 0.393(2) 0.315(2) 0.5228(11) 0.054(7) Uani 1 1 d . . .
H32 H 0.3213 0.3705 0.5277 0.065 Uiso 1 1 calc R . .
C33 C 0.386(3) 0.241(2) 0.4757(11) 0.054(7) Uani 1 1 d . . .
H33 H 0.3091 0.2411 0.4467 0.065 Uiso 1 1 calc R . .
C34 C 0.494(2) 0.160(2) 0.4681(8) 0.039(5) Uani 1 1 d . . .
H34 H 0.4922 0.1072 0.4332 0.047 Uiso 1 1 calc R . .
C35 C 0.602(2) 0.158(2) 0.5125(8) 0.042(6) Uani 1 1 d . . .
H35 H 0.6728 0.0999 0.5089 0.051 Uiso 1 1 calc R . .
C41 C 0.857(2) 0.347(2) 0.5033(8) 0.043(6) Uani 1 1 d . . .
H41 H 0.7871 0.4067 0.5059 0.051 Uiso 1 1 calc R . .
C42 C 0.916(2) 0.354(2) 0.4536(10) 0.056(7) Uani 1 1 d . . .
H42 H 0.8886 0.4183 0.4233 0.068 Uiso 1 1 calc R . .
C43 C 1.014(2) 0.269(2) 0.4488(9) 0.044(6) Uani 1 1 d . . .
H43 H 1.0560 0.2709 0.4145 0.053 Uiso 1 1 calc R . .
C44 C 1.053(2) 0.178(2) 0.4940(10) 0.049(6) Uani 1 1 d . . .
H44 H 1.1221 0.1166 0.4916 0.058 Uiso 1 1 calc R . .
C45 C 0.9909(18) 0.181(2) 0.5412(8) 0.035(5) Uani 1 1 d . . .
H45 H 1.0200 0.1199 0.5725 0.042 Uiso 1 1 calc R . .

loop_
_atom_site_aniso_label
_atom_site_aniso_U_11
_atom_site_aniso_U_22
_atom_site_aniso_U_33
_atom_site_aniso_U_23
_atom_site_aniso_U_13
_atom_site_aniso_U_12
V1 0.024(2) 0.024(2) 0.034(2) 0.0005(13) 0.0063(14) -0.0004(13)
Cl1 0.035(3) 0.026(3) 0.045(3) -0.003(2) 0.011(2) -0.002(2)
Cl2 0.031(3) 0.026(3) 0.043(3) -0.002(2) 0.000(2) 0.003(2)
Cl3 0.035(3) 0.045(3) 0.040(3) -0.008(2) 0.006(2) -0.009(2)
Cl4 0.050(4) 0.066(4) 0.057(3) -0.019(3) 0.016(3) -0.029(3)
N1 0.026(9) 0.025(9) 0.034(9) -0.002(7) 0.013(7) -0.012(7)
N2 0.014(8) 0.024(9) 0.041(9) 0.003(7) 0.012(7) -0.001(7)
N3 0.018(9) 0.029(10) 0.055(11) 0.003(8) 0.010(7) 0.001(7)
N4 0.031(10) 0.037(10) 0.031(9) 0.007(8) 0.014(7) -0.007(8)
C1 0.015(10) 0.019(10) 0.046(12) -0.002(9) 0.020(9) 0.000(8)
C2 0.032(11) 0.024(10) 0.019(9) -0.010(8) 0.002(8) 0.004(8)
C3 0.039(12) 0.030(11) 0.028(10) 0.003(8) 0.007(9) 0.012(10)
C4 0.032(13) 0.043(14) 0.078(17) 0.007(12) 0.023(12) 0.006(11)
C5 0.038(12) 0.025(11) 0.041(12) 0.000(10) 0.004(10) 0.002(9)
C6 0.029(12) 0.025(11) 0.045(11) 0.009(9) 0.008(9) 0.022(9)
C21 0.050(15) 0.039(13) 0.037(11) 0.011(11) 0.002(10) 0.029(11)
C22 0.051(15) 0.040(14) 0.067(15) 0.027(12) 0.017(13) 0.017(12)
C23 0.047(14) 0.041(13) 0.032(11) 0.008(10) -0.018(9) 0.017(12)
C24 0.020(13) 0.042(14) 0.11(2) -0.027(15) 0.012(13) -0.008(11)
C25 0.039(14) 0.035(13) 0.044(12) 0.001(10) 0.005(10) 0.010(11)
C31 0.028(13) 0.033(12) 0.093(18) -0.006(12) -0.032(13) 0.006(11)
C32 0.037(14) 0.023(12) 0.089(17) -0.013(13) -0.034(13) 0.014(10)
C33 0.072(19) 0.034(14) 0.053(14) 0.001(12) 0.001(12) -0.023(13)
C34 0.047(14) 0.048(14) 0.024(10) 0.000(9) 0.007(10) -0.013(12)
C35 0.045(14) 0.048(14) 0.034(11) -0.019(10) 0.008(10) -0.012(11)
C41 0.039(13) 0.054(15) 0.036(12) 0.005(11) 0.012(10) -0.025(11)
C42 0.058(16) 0.059(17) 0.046(14) 0.009(11) -0.011(12) -0.016(14)
C43 0.037(14) 0.060(15) 0.038(12) -0.014(12) 0.013(10) -0.011(12)
C44 0.034(13) 0.053(15) 0.068(15) -0.008(13) 0.035(12) -0.001(11)
C45 0.022(11) 0.045(13) 0.039(11) -0.008(10) 0.010(9) 0.010(10)

loop_
_atom_type_symbol
_atom_type_description
_atom_type_scat_dispersion_real
_atom_type_scat_dispersion_imag
_atom_type_scat_source
C C 0.0033 0.0016 'International Tables Vol C Tables 4.2.6.8 and 6.1.1.4'
H H 0.0000 0.0000 'International Tables Vol C Tables 4.2.6.8 and 6.1.1.4'
N N 0.0061 0.0033 'International Tables Vol C Tables 4.2.6.8 and 6.1.1.4'
Cl Cl 0.1484 0.1585 'International Tables Vol C Tables 4.2.6.8 and 6.1.1.4'
V V 0.3005 0.5294 'International Tables Vol C Tables 4.2.6.8 and 6.1.1.4'

loop_
_geom_angle_atom_site_label_1
_geom_angle_atom_site_label_2
_geom_angle_atom_site_label_3
_geom_angle
_geom_angle_site_symmetry_1
_geom_angle_site_symmetry_3
_geom_angle_publ_flag
N1 V1 N2 96.9(6) . . ?
N1 V1 N3 97.0(7) . . ?
N2 V1 N3 166.1(6) . . ?
N1 V1 N4 177.5(7) . . ?
N2 V1 N4 82.1(5) . . ?
N3 V1 N4 84.1(6) . . ?
N1 V1 Cl1 94.2(5) . . ?
N2 V1 Cl1 90.9(4) . . ?
N3 V1 Cl1 88.5(4) . . ?
N4 V1 Cl1 83.5(4) . . ?
N1 V1 Cl2 97.4(5) . . ?
N2 V1 Cl2 90.7(4) . . ?
N3 V1 Cl2 87.1(4) . . ?
N4 V1 Cl2 84.9(4) . . ?
Cl1 V1 Cl2 168.0(2) . . ?
C1 N1 V1 170.0(14) . . ?
C21 N2 C25 115.9(17) . . ?
C21 N2 V1 121.6(14) . . ?
C25 N2 V1 122.2(12) . . ?
C35 N3 C31 118.3(18) . . ?
C35 N3 V1 123.6(13) . . ?
C31 N3 V1 118.1(13) . . ?
C41 N4 C45 113.1(16) . . ?
C41 N4 V1 122.1(13) . . ?
C45 N4 V1 124.7(13) . . ?
C2 C1 N1 123.5(15) . . ?
C2 C1 C6 117.0(16) . . ?
N1 C1 C6 119.4(16) . . ?
C1 C2 C3 121.8(17) . . ?
C1 C2 Cl3 119.9(13) . . ?
C3 C2 Cl3 118.2(13) . . ?
C2 C3 C4 119.5(18) . . ?
C5 C4 C3 122(2) . . ?
C4 C5 C6 119.0(19) . . ?
C5 C6 C1 120.5(18) . . ?
C5 C6 Cl4 120.3(15) . . ?
C1 C6 Cl4 119.1(14) . . ?
N2 C21 C22 125(2) . . ?
C21 C22 C23 119.1(19) . . ?
C24 C23 C22 116.4(19) . . ?
C23 C24 C25 120(2) . . ?
N2 C25 C24 123.5(19) . . ?
C32 C31 N3 121(2) . . ?
C33 C32 C31 122(2) . . ?
C32 C33 C34 119(2) . . ?
C35 C34 C33 119.0(19) . . ?
N3 C35 C34 121(2) . . ?
N4 C41 C42 125(2) . . ?
C43 C42 C41 118(2) . . ?
C42 C43 C44 120(2) . . ?
C45 C44 C43 117(2) . . ?
C44 C45 N4 126(2) . . ?

loop_
_geom_bond_atom_site_label_1
_geom_bond_atom_site_label_2
_geom_bond_distance
_geom_bond_site_symmetry_2
_geom_bond_publ_flag
V1 N1 1.671(14) . ?
V1 N2 2.154(15) . ?
V1 N3 2.168(16) . ?
V1 N4 2.298(14) . ?
V1 Cl1 2.390(6) . ?
V1 Cl2 2.394(5) . ?
Cl3 C2 1.726(18) . ?
Cl4 C6 1.71(2) . ?
N1 C1 1.38(2) . ?
N2 C21 1.30(2) . ?
N2 C25 1.32(2) . ?
N3 C35 1.33(2) . ?
N3 C31 1.38(3) . ?
N4 C41 1.34(3) . ?
N4 C45 1.35(2) . ?
C1 C2 1.38(2) . ?
C1 C6 1.44(3) . ?
C2 C3 1.39(2) . ?
C3 C4 1.39(3) . ?
C4 C5 1.34(3) . ?
C5 C6 1.42(3) . ?
C21 C22 1.38(3) . ?
C22 C23 1.40(3) . ?
C23 C24 1.35(3) . ?
C24 C25 1.42(3) . ?
C31 C32 1.36(3) . ?
C32 C33 1.29(3) . ?
C33 C34 1.41(3) . ?
C34 C35 1.39(3) . ?
C41 C42 1.37(3) . ?
C42 C43 1.34(3) . ?
C43 C44 1.38(3) . ?
C44 C45 1.33(3) . ?
